data_4348296
loop_
_publ_author_name
'Juli\'a, Fabio'
'Garc\'ia-Legaz, Mar\'ia-Dulce'
'Bautista, Delia'
'Gonz\'alez-Herrero, Pablo'

_publ_section_title
;
 Influence of Ancillary Ligands and Isomerism on the Luminescence of
 Bis-cyclometalated Platinum(IV) Complexes.
;
_journal_issue 15
_journal_name_full 'Inorganic chemistry'
_journal_page_first 7647
_journal_page_last 7660
_journal_paper_doi 10.1021/acs.inorgchem.6b01100
_journal_volume 55
_journal_year 2016
_chemical_formula_sum 'C24 H16 F6 N2 O6 Pt S2'
_chemical_formula_weight 801.60
_space_group_crystal_system monoclinic
_space_group_IT_number 15
_space_group_name_Hall '-C 2yc'
_space_group_name_H-M_alt 'C 1 2/c 1'
_atom_sites_solution_hydrogens geom
_atom_sites_solution_primary Patterson
_audit_creation_method SHELXL-2013
_cell_angle_alpha 90
_cell_angle_beta 103.671(3)
_cell_angle_gamma 90
_cell_formula_units_Z 4
_cell_length_a 9.7777(9)
_cell_length_b 14.5379(13)
_cell_length_c 18.5728(19)
_cell_measurement_reflns_used 9963
_cell_measurement_temperature 100(2)
_cell_measurement_theta_max 30.60
_cell_measurement_theta_min 2.76
_cell_volume 2565.3(4)
_computing_cell_refinement 'SAINT V8.27B (Bruker AXS Inc., 2011)'
_computing_data_collection 'APEX2 2013.2 (Bruker AXS Inc.)'
_computing_data_reduction 'SAINT V8.27B (Bruker AXS Inc., 2011)'
_computing_molecular_graphics 'Bruker SHELXTL'
_computing_publication_material 'Bruker SHELXTL'
_computing_structure_refinement 'SHELXL-2013 (Sheldrick, 2013)'
_computing_structure_solution 'SHELXS-97 (Sheldrick, 2008)'
_diffrn_ambient_temperature 100(2)
_diffrn_detector_area_resol_mean 10.4167
_diffrn_measured_fraction_theta_full 1.000
_diffrn_measured_fraction_theta_max 1.000
_diffrn_measurement_device_type 'Bruker D8 QUEST'
_diffrn_measurement_method \w-scans
_diffrn_radiation_type MoK\a
_diffrn_radiation_wavelength 0.71073
_diffrn_reflns_av_R_equivalents 0.0289
_diffrn_reflns_av_unetI/netI 0.0131
_diffrn_reflns_Laue_measured_fraction_full 1.000
_diffrn_reflns_Laue_measured_fraction_max 1.000
_diffrn_reflns_limit_h_max 13
_diffrn_reflns_limit_h_min -13
_diffrn_reflns_limit_k_max 19
_diffrn_reflns_limit_k_min -19
_diffrn_reflns_limit_l_max 24
_diffrn_reflns_limit_l_min -24
_diffrn_reflns_number 36493
_diffrn_reflns_point_group_measured_fraction_full 1.000
_diffrn_reflns_point_group_measured_fraction_max 1.000
_diffrn_reflns_theta_full 27.000
_diffrn_reflns_theta_max 28.278
_diffrn_reflns_theta_min 2.257
_diffrn_source 'high brilliance microfocus sealed tube '
_exptl_absorpt_coefficient_mu 5.722
_exptl_absorpt_correction_T_max 0.9281
_exptl_absorpt_correction_T_min 0.7007
_exptl_absorpt_correction_type multi-scan
_exptl_absorpt_process_details SADABS
_exptl_crystal_colour colourless
_exptl_crystal_density_diffrn 2.076
_exptl_crystal_description prism
_exptl_crystal_F_000 1544
_exptl_crystal_size_max 0.110
_exptl_crystal_size_mid 0.070
_exptl_crystal_size_min 0.020
_refine_diff_density_max 0.638
_refine_diff_density_min -0.592
_refine_diff_density_rms 0.078
_refine_ls_extinction_method none
_refine_ls_goodness_of_fit_ref 1.118
_refine_ls_hydrogen_treatment constr
_refine_ls_matrix_type full
_refine_ls_number_parameters 186
_refine_ls_number_reflns 3191
_refine_ls_number_restraints 0
_refine_ls_restrained_S_all 1.118
_refine_ls_R_factor_all 0.0145
_refine_ls_R_factor_gt 0.0132
_refine_ls_shift/su_max 0.002
_refine_ls_shift/su_mean 0.000
_refine_ls_structure_factor_coef Fsqd
_refine_ls_weighting_details 'w=1/[\s^2^(Fo^2^)+(0.0146P)^2^+3.7677P] where P=(Fo^2^+2Fc^2^)/3'
_refine_ls_weighting_scheme calc
_refine_ls_wR_factor_gt 0.0312
_refine_ls_wR_factor_ref 0.0316
_reflns_Friedel_coverage 0.000
_reflns_number_gt 3082
_reflns_number_total 3191
_reflns_threshold_expression 'I > 2\s(I)'
_cod_data_source_file ic6b01100_si_002.cif
_cod_data_source_block fae27a_omspia
_cod_original_sg_symbol_H-M 'C 2/c'
_cod_database_code 4348296
_shelx_space_group_comment
;
The symmetry employed for this shelxl refinement is uniquely defined
by the following loop, which should always be used as a source of
symmetry information in preference to the above space-group names.
They are only intended as comments.
;
_shelx_estimated_absorpt_t_min 0.572
_shelx_estimated_absorpt_t_max 0.894
_shelxl_version_number 2013-4

loop_
_space_group_symop_operation_xyz
'x, y, z'
'-x, y, -z+1/2'
'x+1/2, y+1/2, z'
'-x+1/2, y+1/2, -z+1/2'
'-x, -y, -z'
'x, -y, z-1/2'
'-x+1/2, -y+1/2, -z'
'x+1/2, -y+1/2, z-1/2'

loop_
_atom_site_label
_atom_site_type_symbol
_atom_site_fract_x
_atom_site_fract_y
_atom_site_fract_z
_atom_site_U_iso_or_equiv
_atom_site_adp_type
_atom_site_occupancy
_atom_site_site_symmetry_order
_atom_site_calc_flag
_atom_site_refinement_flags_posn
_atom_site_refinement_flags_adp
_atom_site_refinement_flags_occupancy
Pt1 Pt 0.5000 0.34403(2) 0.7500 0.00935(3) Uani 1 2 d S T P
N1 N 0.43584(16) 0.33779(10) 0.84588(8) 0.0119(3) Uani 1 1 d . . .
O1 O 0.64295(13) 0.45860(9) 0.79175(7) 0.0160(3) Uani 1 1 d . . .
O2 O 0.70470(16) 0.59444(9) 0.86733(8) 0.0228(3) Uani 1 1 d . . .
O3 O 0.68803(16) 0.44612(10) 0.92658(7) 0.0240(3) Uani 1 1 d . . .
S1 S 0.71385(5) 0.49631(3) 0.86477(2) 0.01326(8) Uani 1 1 d . . .
C13 C 0.8981(2) 0.47386(16) 0.86605(12) 0.0258(4) Uani 1 1 d . . .
F1 F 0.93298(14) 0.50988(12) 0.80776(8) 0.0436(4) Uani 1 1 d . . .
F2 F 0.92313(16) 0.38395(11) 0.86766(11) 0.0537(4) Uani 1 1 d . . .
F3 F 0.98157(14) 0.51025(11) 0.92583(8) 0.0419(4) Uani 1 1 d . . .
C1 C 0.36708(18) 0.24705(12) 0.69986(9) 0.0128(3) Uani 1 1 d . . .
C2 C 0.38193(19) 0.22679(12) 0.62820(9) 0.0136(3) Uani 1 1 d . . .
C3 C 0.2884(2) 0.16569(12) 0.58399(10) 0.0183(4) Uani 1 1 d . . .
H3 H 0.2974 0.1514 0.5354 0.022 Uiso 1 1 calc R U .
C4 C 0.1822(2) 0.12596(13) 0.61131(11) 0.0215(4) Uani 1 1 d . . .
H4 H 0.1176 0.0850 0.5810 0.026 Uiso 1 1 calc R U .
C5 C 0.1695(2) 0.14542(13) 0.68251(12) 0.0210(4) Uani 1 1 d . . .
H5 H 0.0967 0.1173 0.7007 0.025 Uiso 1 1 calc R U .
C6 C 0.2629(2) 0.20614(12) 0.72776(10) 0.0167(4) Uani 1 1 d . . .
H6 H 0.2549 0.2190 0.7767 0.020 Uiso 1 1 calc R U .
C7 C 0.50641(19) 0.27585(12) 0.89616(10) 0.0135(3) Uani 1 1 d . . .
C8 C 0.4721(2) 0.26665(13) 0.96426(10) 0.0181(4) Uani 1 1 d . . .
H8 H 0.5185 0.2220 0.9989 0.022 Uiso 1 1 calc R U .
C9 C 0.3704(2) 0.32274(14) 0.98144(11) 0.0207(4) Uani 1 1 d . . .
H9 H 0.3481 0.3180 1.0284 0.025 Uiso 1 1 calc R U .
C10 C 0.3009(2) 0.38606(14) 0.92968(11) 0.0204(4) Uani 1 1 d . . .
H10 H 0.2308 0.4251 0.9408 0.024 Uiso 1 1 calc R U .
C11 C 0.33513(19) 0.39158(13) 0.86186(10) 0.0159(4) Uani 1 1 d . . .
H11 H 0.2867 0.4341 0.8259 0.019 Uiso 1 1 calc R U .

loop_
_atom_site_aniso_label
_atom_site_aniso_U_11
_atom_site_aniso_U_22
_atom_site_aniso_U_33
_atom_site_aniso_U_23
_atom_site_aniso_U_13
_atom_site_aniso_U_12
Pt1 0.01144(5) 0.00924(5) 0.00712(5) 0.000 0.00166(3) 0.000
N1 0.0138(7) 0.0129(7) 0.0091(6) -0.0012(5) 0.0029(5) -0.0032(5)
O1 0.0196(6) 0.0164(6) 0.0104(6) -0.0006(5) 0.0002(5) -0.0065(5)
O2 0.0352(8) 0.0142(7) 0.0214(7) -0.0035(5) 0.0114(6) -0.0023(6)
O3 0.0315(8) 0.0269(8) 0.0120(6) 0.0034(5) 0.0022(6) -0.0132(6)
S1 0.0162(2) 0.0137(2) 0.00959(19) -0.00056(15) 0.00237(16) -0.00370(15)
C13 0.0189(10) 0.0323(11) 0.0238(10) -0.0020(9) 0.0004(8) -0.0014(8)
F1 0.0242(7) 0.0791(12) 0.0321(7) 0.0042(7) 0.0157(6) -0.0015(7)
F2 0.0309(8) 0.0369(9) 0.0874(13) -0.0011(9) 0.0024(8) 0.0155(7)
F3 0.0230(7) 0.0652(10) 0.0306(7) -0.0016(7) -0.0074(6) -0.0148(7)
C1 0.0148(8) 0.0103(8) 0.0115(8) -0.0002(6) -0.0006(6) 0.0003(6)
C2 0.0164(8) 0.0102(8) 0.0121(8) 0.0001(6) -0.0004(6) 0.0027(6)
C3 0.0247(10) 0.0131(9) 0.0134(8) -0.0015(7) -0.0029(7) 0.0026(7)
C4 0.0240(10) 0.0127(8) 0.0215(9) 0.0013(7) -0.0075(8) -0.0036(7)
C5 0.0201(9) 0.0166(9) 0.0235(10) 0.0055(7) -0.0006(8) -0.0054(7)
C6 0.0197(9) 0.0149(9) 0.0145(8) 0.0018(7) 0.0023(7) -0.0025(7)
C7 0.0154(8) 0.0124(8) 0.0119(8) -0.0001(6) 0.0013(6) -0.0056(6)
C8 0.0235(9) 0.0183(9) 0.0115(8) 0.0018(7) 0.0024(7) -0.0081(7)
C9 0.0241(10) 0.0271(10) 0.0130(8) -0.0037(7) 0.0082(7) -0.0122(8)
C10 0.0197(9) 0.0245(10) 0.0191(9) -0.0058(8) 0.0092(7) -0.0046(8)
C11 0.0160(8) 0.0173(9) 0.0149(8) -0.0024(7) 0.0045(7) -0.0013(7)

loop_
_atom_type_symbol
_atom_type_description
_atom_type_scat_dispersion_real
_atom_type_scat_dispersion_imag
_atom_type_scat_source
C C 0.0033 0.0016 'International Tables Vol C Tables 4.2.6.8 and 6.1.1.4'
H H 0.0000 0.0000 'International Tables Vol C Tables 4.2.6.8 and 6.1.1.4'
N N 0.0061 0.0033 'International Tables Vol C Tables 4.2.6.8 and 6.1.1.4'
O O 0.0106 0.0060 'International Tables Vol C Tables 4.2.6.8 and 6.1.1.4'
F F 0.0171 0.0103 'International Tables Vol C Tables 4.2.6.8 and 6.1.1.4'
S S 0.1246 0.1234 'International Tables Vol C Tables 4.2.6.8 and 6.1.1.4'
Pt Pt -1.7033 8.3905 'International Tables Vol C Tables 4.2.6.8 and 6.1.1.4'

loop_
_geom_angle_atom_site_label_1
_geom_angle_atom_site_label_2
_geom_angle_atom_site_label_3
_geom_angle
_geom_angle_site_symmetry_1
_geom_angle_site_symmetry_3
C1 Pt1 C1 89.95(10) 2_656 .
C1 Pt1 N1 82.00(7) 2_656 .
C1 Pt1 N1 94.35(7) . .
C1 Pt1 N1 94.35(6) 2_656 2_656
C1 Pt1 N1 82.00(7) . 2_656
N1 Pt1 N1 174.87(8) . 2_656
C1 Pt1 O1 94.66(6) 2_656 .
C1 Pt1 O1 172.97(6) . .
N1 Pt1 O1 91.55(5) . .
N1 Pt1 O1 92.34(5) 2_656 .
C1 Pt1 O1 172.97(6) 2_656 2_656
C1 Pt1 O1 94.66(6) . 2_656
N1 Pt1 O1 92.34(5) . 2_656
N1 Pt1 O1 91.55(5) 2_656 2_656
O1 Pt1 O1 81.26(7) . 2_656
C11 N1 C7 120.80(15) . .
C11 N1 Pt1 124.29(12) . .
C7 N1 Pt1 114.87(12) . .
S1 O1 Pt1 136.76(8) . .
O2 S1 O3 117.20(9) . .
O2 S1 O1 112.43(8) . .
O3 S1 O1 114.46(8) . .
O2 S1 C13 104.30(10) . .
O3 S1 C13 105.00(10) . .
O1 S1 C13 101.16(9) . .
F1 C13 F3 107.61(18) . .
F1 C13 F2 109.11(19) . .
F3 C13 F2 107.50(19) . .
F1 C13 S1 111.37(15) . .
F3 C13 S1 110.52(15) . .
F2 C13 S1 110.60(15) . .
C6 C1 C2 121.06(16) . .
C6 C1 Pt1 125.90(13) . .
C2 C1 Pt1 112.91(13) . .
C3 C2 C1 119.44(17) . .
C3 C2 C7 124.21(17) . 2_656
C1 C2 C7 116.30(15) . 2_656
C4 C3 C2 119.60(18) . .
C3 C4 C5 120.56(18) . .
C4 C5 C6 120.59(18) . .
C1 C6 C5 118.74(17) . .
N1 C7 C8 119.73(17) . .
N1 C7 C2 113.87(15) . 2_656
C8 C7 C2 126.36(17) . 2_656
C9 C8 C7 119.69(18) . .
C8 C9 C10 119.56(17) . .
C11 C10 C9 119.12(18) . .
N1 C11 C10 121.06(18) . .

loop_
_geom_bond_atom_site_label_1
_geom_bond_atom_site_label_2
_geom_bond_distance
_geom_bond_site_symmetry_2
Pt1 C1 1.9930(17) 2_656
Pt1 C1 1.9930(17) .
Pt1 N1 2.0250(15) .
Pt1 N1 2.0251(15) 2_656
Pt1 O1 2.1947(12) .
Pt1 O1 2.1947(12) 2_656
N1 C11 1.344(2) .
N1 C7 1.362(2) .
O1 S1 1.4751(13) .
O2 S1 1.4309(14) .
O3 S1 1.4322(14) .
S1 C13 1.826(2) .
C13 F1 1.318(3) .
C13 F3 1.323(2) .
C13 F2 1.329(3) .
C1 C6 1.381(3) .
C1 C2 1.404(2) .
C2 C3 1.395(3) .
C2 C7 1.462(3) 2_656
C3 C4 1.385(3) .
C4 C5 1.386(3) .
C5 C6 1.399(3) .
C7 C8 1.389(2) .
C7 C2 1.462(3) 2_656
C8 C9 1.381(3) .
C9 C10 1.387(3) .
C10 C11 1.380(3) .

loop_
_geom_hbond_atom_site_label_D
_geom_hbond_atom_site_label_H
_geom_hbond_atom_site_label_A
_geom_hbond_distance_DH
_geom_hbond_distance_HA
_geom_hbond_distance_DA
_geom_hbond_angle_DHA
_geom_hbond_site_symmetry_A
C11 H11 O1 0.95 2.47 3.070(2) 121.3 2_656
C9 H9 O2 0.95 2.47 3.294(2) 144.8 5_667
